data_7007512
loop_
_publ_author_name
'Copsey, May C.'
'Chivers, Tristram'

_publ_section_title
;
 Zinc complexes of anionic NPPN and NP(S)PN ligands and rearrangement
 to the isomeric NPNP and NP(S)NP ligands in mercury complexes.
;
_journal_issue 34
_journal_name_full 'Dalton transactions (Cambridge, England : 2003)'
_journal_page_first 4114
_journal_page_last 4123
_journal_paper_doi 10.1039/b606527a
_journal_year 2006
_chemical_formula_moiety 'C80 H106 Hg N4 P4, C6 H14'
_chemical_formula_sum 'C86 H120 Hg N4 P4'
_chemical_formula_weight 1534.33
_chemical_name_systematic
;
?
;
_space_group_IT_number 15
_symmetry_cell_setting monoclinic
_symmetry_space_group_name_Hall '-C 2yc'
_symmetry_space_group_name_H-M 'C 1 2/c 1'
_atom_sites_solution_hydrogens geom
_atom_sites_solution_primary direct
_atom_sites_solution_secondary difmap
_audit_creation_method SHELXL-97
_cell_angle_alpha 90.00
_cell_angle_beta 102.31(3)
_cell_angle_gamma 90.00
_cell_formula_units_Z 8
_cell_length_a 56.751(11)
_cell_length_b 13.295(3)
_cell_length_c 21.809(4)
_cell_measurement_temperature 173(2)
_cell_volume 16077(6)
_computing_cell_refinement 'Nonius DENZO'
_computing_data_collection 'Nonius COLLECT'
_computing_data_reduction 'Nonius DENZO'
_computing_molecular_graphics 'Bruker SHELXTL'
_computing_publication_material 'Bruker SHELXTL'
_computing_structure_refinement 'SHELXL-97 (Sheldrick, 1997)'
_computing_structure_solution 'SHELXS-97 (Sheldrick, 1990)'
_diffrn_ambient_temperature 446(2)
_diffrn_measured_fraction_theta_full 0.998
_diffrn_measured_fraction_theta_max 0.998
_diffrn_measurement_device_type 'Nonius Kappa CCD'
_diffrn_measurement_method 'phi/omega scans'
_diffrn_radiation_monochromator graphite
_diffrn_radiation_source 'fine-focus sealed tube'
_diffrn_radiation_type MoK\a
_diffrn_radiation_wavelength 0.71073
_diffrn_reflns_av_R_equivalents 0.0707
_diffrn_reflns_av_sigmaI/netI 0.0540
_diffrn_reflns_limit_h_max 67
_diffrn_reflns_limit_h_min -67
_diffrn_reflns_limit_k_max 15
_diffrn_reflns_limit_k_min -15
_diffrn_reflns_limit_l_max 25
_diffrn_reflns_limit_l_min -25
_diffrn_reflns_number 52541
_diffrn_reflns_theta_full 25.03
_diffrn_reflns_theta_max 25.03
_diffrn_reflns_theta_min 2.59
_exptl_absorpt_coefficient_mu 2.039
_exptl_absorpt_correction_T_max 0.9413
_exptl_absorpt_correction_T_min 0.8221
_exptl_absorpt_correction_type integration
_exptl_absorpt_process_details 'SCALEPACK (Otwinowski and Minor 1997)'
_exptl_crystal_colour yellow
_exptl_crystal_density_diffrn 1.268
_exptl_crystal_density_method 'not measured'
_exptl_crystal_description rod
_exptl_crystal_F_000 6432
_exptl_crystal_size_max 0.10
_exptl_crystal_size_mid 0.05
_exptl_crystal_size_min 0.03
_refine_diff_density_max 1.053
_refine_diff_density_min -0.839
_refine_diff_density_rms 0.136
_refine_ls_extinction_method none
_refine_ls_goodness_of_fit_ref 1.120
_refine_ls_hydrogen_treatment constr
_refine_ls_matrix_type full
_refine_ls_number_parameters 848
_refine_ls_number_reflns 14181
_refine_ls_number_restraints 28
_refine_ls_restrained_S_all 1.126
_refine_ls_R_factor_all 0.0752
_refine_ls_R_factor_gt 0.0471
_refine_ls_shift/su_max 0.014
_refine_ls_shift/su_mean 0.001
_refine_ls_structure_factor_coef Fsqd
_refine_ls_weighting_details 'calc w=1/[\s^2^(Fo^2^)+(0.0696P)^2^+74.2185P] where P=(Fo^2^+2Fc^2^)/3'
_refine_ls_weighting_scheme calc
_refine_ls_wR_factor_gt 0.1168
_refine_ls_wR_factor_ref 0.1465
_reflns_number_gt 10858
_reflns_number_total 14181
_reflns_threshold_expression >2sigma(I)
_cod_data_source_file b606527a.txt
_cod_data_source_block complex4
_cod_depositor_comments
;
The following automatic conversions were performed:
'_symmetry_cell_setting' value 'Monoclinic' changed to 'monoclinic'
according to '/home/saulius/struct/CIF-dictionaries/cif_core.dic'
dictionary named 'cif_core.dic' version 2.4.1 from 2010-06-29.

Automatic conversion script
Id: cif_fix_enum 1527 2010-12-29 10:47:43Z saulius 
;
_cod_original_cell_volume 16076(6)
_cod_original_sg_symbol_Hall -C2yc
_cod_original_sg_symbol_H-M C2/c
_cod_database_code 7007512

loop_
_symmetry_equiv_pos_as_xyz
'x, y, z'
'-x, y, -z+1/2'
'x+1/2, y+1/2, z'
'-x+1/2, y+1/2, -z+1/2'
'-x, -y, -z'
'x, -y, z-1/2'
'-x+1/2, -y+1/2, -z'
'x+1/2, -y+1/2, z-1/2'

loop_
_atom_site_label
_atom_site_type_symbol
_atom_site_fract_x
_atom_site_fract_y
_atom_site_fract_z
_atom_site_U_iso_or_equiv
_atom_site_adp_type
_atom_site_occupancy
_atom_site_symmetry_multiplicity
_atom_site_calc_flag
_atom_site_refinement_flags
_atom_site_disorder_assembly
_atom_site_disorder_group
Hg1 Hg 0.620350(4) 0.600412(18) 0.490101(11) 0.03272(10) Uani 1 1 d . . .
N1 N 0.56946(9) 0.7151(4) 0.4546(2) 0.0350(12) Uani 1 1 d . . .
N2 N 0.58791(9) 0.7856(4) 0.5669(2) 0.0379(13) Uani 1 1 d . . .
N3 N 0.67012(9) 0.5101(4) 0.4662(2) 0.0336(12) Uani 1 1 d . . .
N4 N 0.65474(10) 0.3676(4) 0.5317(3) 0.0393(13) Uani 1 1 d . . .
P1 P 0.59587(3) 0.75061(13) 0.50627(8) 0.0314(4) Uani 1 1 d . . .
P2 P 0.57399(3) 0.63474(14) 0.39588(8) 0.0394(4) Uani 1 1 d . . .
P3 P 0.64508(3) 0.44843(12) 0.48093(8) 0.0311(4) Uani 1 1 d . . .
P4 P 0.66379(3) 0.62319(13) 0.42705(10) 0.0457(5) Uani 1 1 d . B .
C1 C 0.60991(12) 0.8536(5) 0.4707(3) 0.0342(14) Uani 1 1 d . . .
C2 C 0.61608(14) 0.9433(6) 0.5031(3) 0.0471(18) Uani 1 1 d . . .
H2 H 0.6118 0.9530 0.5416 0.057 Uiso 1 1 calc R . .
C3 C 0.62854(15) 1.0183(5) 0.4791(4) 0.0514(19) Uani 1 1 d . . .
H3 H 0.6325 1.0781 0.5011 0.062 Uiso 1 1 calc R . .
C4 C 0.63505(15) 1.0035(6) 0.4222(3) 0.0524(19) Uani 1 1 d . . .
H4 H 0.6434 1.0537 0.4059 0.063 Uiso 1 1 calc R . .
C5 C 0.62932(14) 0.9152(5) 0.3894(3) 0.0470(18) Uani 1 1 d . . .
H5 H 0.6337 0.9060 0.3511 0.056 Uiso 1 1 calc R . .
C6 C 0.61725(13) 0.8414(5) 0.4133(3) 0.0421(17) Uani 1 1 d . . .
H6 H 0.6138 0.7815 0.3912 0.050 Uiso 1 1 calc R . .
C7 C 0.59623(13) 0.8356(5) 0.6232(3) 0.0388(16) Uani 1 1 d . . .
C8 C 0.62066(13) 0.8284(5) 0.6585(3) 0.0390(16) Uani 1 1 d . . .
C9 C 0.63867(13) 0.7620(5) 0.6359(3) 0.0437(17) Uani 1 1 d . . .
H9 H 0.6348 0.7647 0.5899 0.052 Uiso 1 1 calc R . .
C10 C 0.63531(15) 0.6524(6) 0.6546(4) 0.056(2) Uani 1 1 d . . .
H10A H 0.6450 0.6091 0.6347 0.084 Uiso 1 1 calc R . .
H10B H 0.6186 0.6339 0.6414 0.084 Uiso 1 1 calc R . .
H10C H 0.6402 0.6456 0.6993 0.084 Uiso 1 1 calc R . .
C11 C 0.66466(14) 0.7943(7) 0.6571(4) 0.063(2) Uani 1 1 d . . .
H11A H 0.6661 0.8642 0.6474 0.094 Uiso 1 1 calc R . .
H11B H 0.6746 0.7549 0.6359 0.094 Uiso 1 1 calc R . .
H11C H 0.6697 0.7845 0.7016 0.094 Uiso 1 1 calc R . .
C12 C 0.57930(15) 0.8944(6) 0.6479(4) 0.053(2) Uani 1 1 d . . .
C13 C 0.58746(19) 0.9437(6) 0.7050(4) 0.062(2) Uani 1 1 d . . .
H13 H 0.5766 0.9824 0.7213 0.074 Uiso 1 1 calc R . .
C14 C 0.61116(19) 0.9373(6) 0.7383(4) 0.064(2) Uani 1 1 d . . .
H14 H 0.6160 0.9713 0.7762 0.076 Uiso 1 1 calc R . .
C15 C 0.62752(16) 0.8798(5) 0.7147(3) 0.053(2) Uani 1 1 d . . .
H15 H 0.6434 0.8756 0.7369 0.063 Uiso 1 1 calc R . .
C16 C 0.55393(15) 0.9078(7) 0.6126(4) 0.067(2) Uani 1 1 d . . .
H16 H 0.5513 0.8634 0.5759 0.080 Uiso 1 1 calc R . .
C17 C 0.53619(19) 0.8785(10) 0.6527(6) 0.106(4) Uani 1 1 d . . .
H17A H 0.5397 0.8116 0.6686 0.159 Uiso 1 1 calc R . .
H17B H 0.5201 0.8808 0.6277 0.159 Uiso 1 1 calc R . .
H17C H 0.5376 0.9247 0.6872 0.159 Uiso 1 1 calc R . .
C18 C 0.5504(2) 1.0175(8) 0.5893(6) 0.100(4) Uani 1 1 d . . .
H18A H 0.5533 1.0623 0.6246 0.150 Uiso 1 1 calc R . .
H18B H 0.5342 1.0263 0.5657 0.150 Uiso 1 1 calc R . .
H18C H 0.5616 1.0321 0.5630 0.150 Uiso 1 1 calc R . .
C19 C 0.54611(12) 0.7456(6) 0.4654(3) 0.0427(17) Uani 1 1 d . . .
C20 C 0.53605(12) 0.6855(6) 0.5054(3) 0.0449(17) Uani 1 1 d . . .
C21 C 0.51345(14) 0.7126(7) 0.5137(4) 0.060(2) Uani 1 1 d . . .
H21 H 0.5059 0.6741 0.5395 0.072 Uiso 1 1 calc R . .
C22 C 0.50192(15) 0.7971(8) 0.4837(5) 0.073(3) Uani 1 1 d . . .
H22 H 0.4866 0.8139 0.4895 0.087 Uiso 1 1 calc R . .
C23 C 0.51241(15) 0.8557(8) 0.4462(5) 0.070(2) Uani 1 1 d . . .
H23 H 0.5044 0.9121 0.4268 0.084 Uiso 1 1 calc R . .
C24 C 0.53501(13) 0.8314(6) 0.4367(4) 0.053(2) Uani 1 1 d . . .
C25 C 0.54597(15) 0.9033(6) 0.3964(4) 0.060(2) Uani 1 1 d . . .
H25 H 0.5603 0.8702 0.3875 0.072 Uiso 1 1 calc R . .
C26 C 0.52896(17) 0.9261(8) 0.3322(4) 0.082(3) Uani 1 1 d . . .
H26A H 0.5226 0.8642 0.3128 0.123 Uiso 1 1 calc R . .
H26B H 0.5378 0.9602 0.3056 0.123 Uiso 1 1 calc R . .
H26C H 0.5159 0.9680 0.3386 0.123 Uiso 1 1 calc R . .
C27 C 0.55442(19) 1.0007(7) 0.4308(5) 0.089(3) Uani 1 1 d . . .
H27A H 0.5407 1.0382 0.4372 0.134 Uiso 1 1 calc R . .
H27B H 0.5632 1.0399 0.4062 0.134 Uiso 1 1 calc R . .
H27C H 0.5647 0.9855 0.4706 0.134 Uiso 1 1 calc R . .
C28 C 0.54816(12) 0.5960(6) 0.5419(3) 0.0488(18) Uani 1 1 d . . .
H28 H 0.5633 0.5844 0.5284 0.059 Uiso 1 1 calc R . .
C29 C 0.55443(15) 0.6154(7) 0.6118(4) 0.061(2) Uani 1 1 d . . .
H29A H 0.5627 0.6786 0.6198 0.092 Uiso 1 1 calc R . .
H29B H 0.5647 0.5625 0.6323 0.092 Uiso 1 1 calc R . .
H29C H 0.5399 0.6172 0.6277 0.092 Uiso 1 1 calc R . .
C30 C 0.53361(13) 0.4998(7) 0.5296(4) 0.058(2) Uani 1 1 d . . .
H30A H 0.5428 0.4451 0.5516 0.087 Uiso 1 1 calc R . .
H30B H 0.5300 0.4858 0.4854 0.087 Uiso 1 1 calc R . .
H30C H 0.5189 0.5073 0.5441 0.087 Uiso 1 1 calc R . .
C31 C 0.55053(13) 0.5385(6) 0.3853(4) 0.0512(19) Uani 1 1 d . . .
C32 C 0.52590(15) 0.5611(8) 0.3631(4) 0.066(2) Uani 1 1 d . . .
H32 H 0.5206 0.6275 0.3606 0.079 Uiso 1 1 calc R . .
C33 C 0.50991(17) 0.4838(10) 0.3452(4) 0.084(3) Uani 1 1 d . . .
H33 H 0.4936 0.4970 0.3312 0.101 Uiso 1 1 calc R . .
C34 C 0.5186(2) 0.3832(9) 0.3482(5) 0.091(4) Uani 1 1 d . . .
H34 H 0.5079 0.3305 0.3360 0.109 Uiso 1 1 calc R . .
C35 C 0.54159(19) 0.3643(8) 0.3681(5) 0.078(3) Uani 1 1 d . . .
H35 H 0.5470 0.2982 0.3710 0.093 Uiso 1 1 calc R . .
C36 C 0.55743(15) 0.4407(7) 0.3843(4) 0.065(2) Uani 1 1 d . . .
H36 H 0.5738 0.4256 0.3953 0.078 Uiso 1 1 calc R . .
C37 C 0.56404(13) 0.7016(6) 0.3209(3) 0.0539(19) Uani 1 1 d . . .
H37A H 0.5472 0.7196 0.3162 0.065 Uiso 1 1 calc R . .
H37B H 0.5732 0.7635 0.3223 0.065 Uiso 1 1 calc R . .
C38 C 0.56693(18) 0.6424(8) 0.2650(4) 0.076(3) Uani 1 1 d . . .
H38A H 0.5573 0.5816 0.2627 0.092 Uiso 1 1 calc R . .
H38B H 0.5837 0.6224 0.2703 0.092 Uiso 1 1 calc R . .
C39 C 0.5594(2) 0.7005(10) 0.2030(4) 0.102(4) Uani 1 1 d . . .
H39A H 0.5693 0.7602 0.2051 0.123 Uiso 1 1 calc R . .
H39B H 0.5626 0.6588 0.1692 0.123 Uiso 1 1 calc R . .
C40 C 0.5342(3) 0.7306(12) 0.1881(6) 0.139(6) Uani 1 1 d . . .
H40A H 0.5243 0.6744 0.1936 0.208 Uiso 1 1 calc R . .
H40B H 0.5300 0.7531 0.1453 0.208 Uiso 1 1 calc R . .
H40C H 0.5317 0.7843 0.2155 0.208 Uiso 1 1 calc R . .
C41 C 0.62873(11) 0.3916(5) 0.4069(3) 0.0357(15) Uani 1 1 d . . .
C42 C 0.62038(12) 0.4493(5) 0.3528(3) 0.0394(16) Uani 1 1 d . . .
H42 H 0.6237 0.5178 0.3533 0.047 Uiso 1 1 calc R . .
C43 C 0.60734(13) 0.4060(6) 0.2991(3) 0.0469(18) Uani 1 1 d . . .
H43 H 0.6024 0.4444 0.2630 0.056 Uiso 1 1 calc R . .
C44 C 0.60155(14) 0.3034(6) 0.2988(3) 0.0523(19) Uani 1 1 d . . .
H44 H 0.5926 0.2738 0.2626 0.063 Uiso 1 1 calc R . .
C46 C 0.62285(13) 0.2891(5) 0.4056(3) 0.0430(17) Uani 1 1 d . . .
H46 H 0.6282 0.2497 0.4410 0.052 Uiso 1 1 calc R . .
C47 C 0.60922(13) 0.2464(6) 0.3522(3) 0.0468(18) Uani 1 1 d . . .
H47 H 0.6051 0.1786 0.3521 0.056 Uiso 1 1 calc R . .
C48 C 0.64832(12) 0.2846(5) 0.5638(3) 0.0377(15) Uani 1 1 d . . .
C49 C 0.62442(13) 0.2628(5) 0.5695(3) 0.0415(16) Uani 1 1 d . . .
C50 C 0.62017(16) 0.1799(6) 0.6048(3) 0.053(2) Uani 1 1 d . . .
H50 H 0.6045 0.1667 0.6093 0.064 Uiso 1 1 calc R . .
C51 C 0.63869(17) 0.1167(6) 0.6332(4) 0.057(2) Uani 1 1 d . . .
H51 H 0.6356 0.0615 0.6565 0.068 Uiso 1 1 calc R . .
C52 C 0.66165(16) 0.1369(6) 0.6262(4) 0.057(2) Uani 1 1 d . . .
H52 H 0.6740 0.0938 0.6446 0.068 Uiso 1 1 calc R . .
C53 C 0.66706(13) 0.2190(5) 0.5930(3) 0.0438(17) Uani 1 1 d . . .
C54 C 0.69304(13) 0.2370(6) 0.5890(4) 0.056(2) Uani 1 1 d . . .
H54 H 0.6937 0.2986 0.5648 0.067 Uiso 1 1 calc R . .
C55 C 0.71021(18) 0.2485(7) 0.6524(5) 0.085(3) Uani 1 1 d . . .
H55A H 0.7060 0.3076 0.6730 0.127 Uiso 1 1 calc R . .
H55B H 0.7264 0.2549 0.6464 0.127 Uiso 1 1 calc R . .
H55C H 0.7091 0.1904 0.6777 0.127 Uiso 1 1 calc R . .
C56 C 0.70263(18) 0.1506(7) 0.5557(5) 0.083(3) Uani 1 1 d . . .
H56A H 0.7032 0.0905 0.5804 0.124 Uiso 1 1 calc R . .
H56B H 0.7186 0.1665 0.5503 0.124 Uiso 1 1 calc R . .
H56C H 0.6922 0.1401 0.5154 0.124 Uiso 1 1 calc R . .
C57 C 0.60308(13) 0.3324(5) 0.5428(4) 0.0454(18) Uani 1 1 d . . .
H57 H 0.6068 0.3648 0.5056 0.054 Uiso 1 1 calc R . .
C58 C 0.57903(15) 0.2787(7) 0.5213(4) 0.068(2) Uani 1 1 d . . .
H58A H 0.5741 0.2498 0.5570 0.102 Uiso 1 1 calc R . .
H58B H 0.5807 0.2264 0.4922 0.102 Uiso 1 1 calc R . .
H58C H 0.5671 0.3260 0.5012 0.102 Uiso 1 1 calc R . .
C59 C 0.60116(16) 0.4161(6) 0.5893(4) 0.064(2) Uani 1 1 d . . .
H59A H 0.5968 0.3878 0.6258 0.096 Uiso 1 1 calc R . .
H59B H 0.5890 0.4634 0.5700 0.096 Uiso 1 1 calc R . .
H59C H 0.6164 0.4499 0.6012 0.096 Uiso 1 1 calc R . .
C60 C 0.69424(11) 0.4694(5) 0.4854(3) 0.0384(16) Uani 1 1 d . . .
C61 C 0.70857(12) 0.4989(5) 0.5428(3) 0.0435(17) Uani 1 1 d . . .
C62 C 0.73177(14) 0.4604(6) 0.5593(4) 0.056(2) Uani 1 1 d . . .
H62 H 0.7415 0.4780 0.5977 0.067 Uiso 1 1 calc R . .
C63 C 0.74066(14) 0.3973(6) 0.5204(5) 0.061(2) Uani 1 1 d . . .
H63 H 0.7564 0.3737 0.5326 0.073 Uiso 1 1 calc R . .
C64 C 0.72689(14) 0.3682(6) 0.4641(4) 0.054(2) Uani 1 1 d . . .
H64 H 0.7334 0.3259 0.4380 0.064 Uiso 1 1 calc R . .
C65 C 0.70308(13) 0.4016(5) 0.4454(4) 0.0456(17) Uani 1 1 d . . .
C66 C 0.68768(14) 0.3597(6) 0.3852(4) 0.0509(19) Uani 1 1 d . . .
H66 H 0.6727 0.3988 0.3757 0.061 Uiso 1 1 calc R . .
C67 C 0.69941(17) 0.3670(8) 0.3286(4) 0.077(3) Uani 1 1 d . . .
H67A H 0.7127 0.3208 0.3336 0.115 Uiso 1 1 calc R . .
H67B H 0.7051 0.4343 0.3252 0.115 Uiso 1 1 calc R . .
H67C H 0.6878 0.3504 0.2911 0.115 Uiso 1 1 calc R . .
C68 C 0.68094(16) 0.2500(6) 0.3943(5) 0.072(3) Uani 1 1 d . . .
H68A H 0.6952 0.2092 0.4015 0.108 Uiso 1 1 calc R . .
H68B H 0.6699 0.2269 0.3574 0.108 Uiso 1 1 calc R . .
H68C H 0.6735 0.2452 0.4299 0.108 Uiso 1 1 calc R . .
C69 C 0.69990(13) 0.5673(6) 0.5895(4) 0.0490(18) Uani 1 1 d . . .
H69 H 0.6850 0.6001 0.5678 0.059 Uiso 1 1 calc R . .
C70 C 0.69435(15) 0.5059(7) 0.6436(4) 0.063(2) Uani 1 1 d . . .
H70A H 0.7089 0.4747 0.6662 0.095 Uiso 1 1 calc R . .
H70B H 0.6827 0.4550 0.6274 0.095 Uiso 1 1 calc R . .
H70C H 0.6880 0.5493 0.6713 0.095 Uiso 1 1 calc R . .
C71 C 0.71827(15) 0.6490(7) 0.6148(4) 0.066(2) Uani 1 1 d . . .
H71A H 0.7323 0.6189 0.6408 0.100 Uiso 1 1 calc R . .
H71B H 0.7113 0.6961 0.6391 0.100 Uiso 1 1 calc R . .
H71C H 0.7228 0.6834 0.5804 0.100 Uiso 1 1 calc R . .
C72 C 0.68565(12) 0.7172(5) 0.4640(4) 0.0471(18) Uani 1 1 d . . .
C73 C 0.70869(14) 0.7277(6) 0.4525(4) 0.060(2) Uani 1 1 d . . .
H73 H 0.7149 0.6784 0.4300 0.072 Uiso 1 1 calc R . .
C74 C 0.72263(14) 0.8123(7) 0.4745(5) 0.067(2) Uani 1 1 d . . .
H74 H 0.7380 0.8190 0.4665 0.081 Uiso 1 1 calc R . .
C75 C 0.71376(16) 0.8856(6) 0.5079(5) 0.066(2) Uani 1 1 d . . .
H75 H 0.7231 0.9419 0.5221 0.079 Uiso 1 1 calc R . .
C76 C 0.69083(15) 0.8753(6) 0.5202(4) 0.063(2) Uani 1 1 d . . .
H76 H 0.6848 0.9237 0.5437 0.076 Uiso 1 1 calc R . .
C77 C 0.67706(13) 0.7927(5) 0.4974(4) 0.0506(19) Uani 1 1 d . . .
H77 H 0.6615 0.7873 0.5046 0.061 Uiso 1 1 calc R . .
C78 C 0.67378(18) 0.6031(6) 0.3542(4) 0.068(2) Uani 1 1 d D . .
H78A H 0.6903 0.5788 0.3653 0.082 Uiso 1 1 calc R A 1
H78B H 0.6641 0.5489 0.3321 0.082 Uiso 1 1 calc R A 1
C79 C 0.6733(2) 0.6907(11) 0.3066(7) 0.081(4) Uiso 0.75 1 d PD B 1
H79A H 0.6826 0.7474 0.3268 0.097 Uiso 0.75 1 calc PR B 1
H79B H 0.6800 0.6690 0.2716 0.097 Uiso 0.75 1 calc PR B 1
C80 C 0.6465(3) 0.7205(14) 0.2837(9) 0.122(6) Uiso 0.75 1 d PD B 1
H80A H 0.6449 0.7885 0.2671 0.146 Uiso 0.75 1 calc PR B 1
H80B H 0.6377 0.7152 0.3172 0.146 Uiso 0.75 1 calc PR B 1
C81 C 0.6375(3) 0.6416(15) 0.2312(8) 0.125(6) Uiso 0.75 1 d PD B 1
H81A H 0.6505 0.6237 0.2115 0.188 Uiso 0.75 1 calc PR B 1
H81B H 0.6245 0.6697 0.2005 0.188 Uiso 0.75 1 calc PR B 1
H81C H 0.6319 0.5827 0.2493 0.188 Uiso 0.75 1 calc PR B 1
C79A C 0.6646(7) 0.711(2) 0.3277(15) 0.079(12) Uiso 0.25 1 d PD B 2
H79C H 0.6510 0.7334 0.3447 0.095 Uiso 0.25 1 calc PR B 2
H79D H 0.6773 0.7609 0.3376 0.095 Uiso 0.25 1 calc PR B 2
C80A C 0.6568(7) 0.693(4) 0.2541(15) 0.105(15) Uiso 0.25 1 d PD B 2
H80C H 0.6610 0.6268 0.2410 0.126 Uiso 0.25 1 calc PR B 2
H80D H 0.6622 0.7452 0.2292 0.126 Uiso 0.25 1 calc PR B 2
C81A C 0.6281(5) 0.704(3) 0.2584(16) 0.071(10) Uiso 0.25 1 d PD B 2
H81D H 0.6260 0.6786 0.2981 0.106 Uiso 0.25 1 calc PR B 2
H81E H 0.6182 0.6660 0.2252 0.106 Uiso 0.25 1 calc PR B 2
H81F H 0.6235 0.7734 0.2545 0.106 Uiso 0.25 1 calc PR B 2
C93 C 0.7691(3) 0.5307(14) 0.2528(8) 0.090(5) Uiso 0.70 1 d PD C 1
H93A H 0.7724 0.4712 0.2790 0.108 Uiso 0.70 1 calc PR C 1
H93B H 0.7546 0.5172 0.2211 0.108 Uiso 0.70 1 calc PR C 1
C92 C 0.7882(3) 0.5434(15) 0.2223(10) 0.104(6) Uiso 0.70 1 d PD C 1
H92A H 0.8024 0.5633 0.2534 0.125 Uiso 0.70 1 calc PR C 1
H92B H 0.7842 0.5985 0.1928 0.125 Uiso 0.70 1 calc PR C 1
C90 C 0.8145(3) 0.4746(13) 0.1633(7) 0.150(6) Uiso 0.70 1 d PD C 1
H90A H 0.8112 0.5294 0.1341 0.226 Uiso 0.70 1 calc PR C 1
H90B H 0.8181 0.4153 0.1420 0.226 Uiso 0.70 1 calc PR C 1
H90C H 0.8281 0.4914 0.1962 0.226 Uiso 0.70 1 calc PR C 1
C91 C 0.7945(3) 0.4570(13) 0.1888(8) 0.094(5) Uiso 0.70 1 d PD C 1
H91A H 0.7978 0.4002 0.2173 0.113 Uiso 0.70 1 calc PR C 1
H91B H 0.7809 0.4394 0.1554 0.113 Uiso 0.70 1 calc PR C 1
C95 C 0.7430(3) 0.6138(15) 0.3245(9) 0.182(8) Uiso 0.70 1 d PD C 1
H95A H 0.7434 0.6747 0.3483 0.273 Uiso 0.70 1 calc PR C 1
H95B H 0.7443 0.5569 0.3521 0.273 Uiso 0.70 1 calc PR C 1
H95C H 0.7281 0.6102 0.2939 0.273 Uiso 0.70 1 calc PR C 1
C94 C 0.7638(4) 0.6131(15) 0.2917(10) 0.116(6) Uiso 0.70 1 d PD C 1
H94A H 0.7620 0.6727 0.2654 0.139 Uiso 0.70 1 calc PR C 1
H94B H 0.7783 0.6232 0.3240 0.139 Uiso 0.70 1 calc PR C 1
C90A C 0.8145(3) 0.4746(13) 0.1633(7) 0.150(6) Uiso 0.30 1 d PD D 2
H90D H 0.8214 0.5124 0.1340 0.226 Uiso 0.30 1 calc PR D 2
H90E H 0.8052 0.4198 0.1419 0.226 Uiso 0.30 1 calc PR D 2
H90F H 0.8271 0.4487 0.1959 0.226 Uiso 0.30 1 calc PR D 2
C91A C 0.7979(6) 0.544(3) 0.1926(16) 0.087(10) Uiso 0.30 1 d PD D 2
H91C H 0.8078 0.5996 0.2121 0.104 Uiso 0.30 1 calc PR D 2
H91D H 0.7861 0.5723 0.1579 0.104 Uiso 0.30 1 calc PR D 2
C92A C 0.7845(6) 0.509(3) 0.2378(15) 0.074(10) Uiso 0.30 1 d PD D 2
H92C H 0.7959 0.4877 0.2755 0.089 Uiso 0.30 1 calc PR D 2
H92D H 0.7752 0.4501 0.2208 0.089 Uiso 0.30 1 calc PR D 2
C93A C 0.7682(7) 0.584(3) 0.255(2) 0.101(14) Uiso 0.30 1 d PD D 2
H93C H 0.7553 0.5991 0.2193 0.121 Uiso 0.30 1 calc PR D 2
H93D H 0.7769 0.6452 0.2691 0.121 Uiso 0.30 1 calc PR D 2
C94A C 0.7579(8) 0.534(3) 0.3099(19) 0.126(15) Uiso 0.30 1 d PD D 2
H94C H 0.7485 0.4743 0.2958 0.151 Uiso 0.30 1 calc PR D 2
H94D H 0.7706 0.5172 0.3456 0.151 Uiso 0.30 1 calc PR D 2
C95A C 0.7430(3) 0.6138(15) 0.3245(9) 0.182(8) Uiso 0.30 1 d PD D 2
H95D H 0.7355 0.5931 0.3579 0.273 Uiso 0.30 1 calc PR D 2
H95E H 0.7308 0.6296 0.2880 0.273 Uiso 0.30 1 calc PR D 2
H95F H 0.7528 0.6722 0.3372 0.273 Uiso 0.30 1 calc PR D 2

loop_
_atom_site_aniso_label
_atom_site_aniso_U_11
_atom_site_aniso_U_22
_atom_site_aniso_U_33
_atom_site_aniso_U_23
_atom_site_aniso_U_13
_atom_site_aniso_U_12
Hg1 0.03317(14) 0.02555(14) 0.03928(15) -0.00169(11) 0.00736(10) 0.00328(11)
N1 0.033(3) 0.034(3) 0.037(3) -0.006(2) 0.006(2) 0.008(2)
N2 0.035(3) 0.038(3) 0.040(3) -0.005(3) 0.008(2) 0.008(3)
N3 0.027(3) 0.023(3) 0.052(3) 0.007(2) 0.012(2) 0.003(2)
N4 0.041(3) 0.030(3) 0.046(3) 0.006(2) 0.006(3) 0.002(2)
P1 0.0293(8) 0.0288(9) 0.0361(9) -0.0027(7) 0.0070(7) 0.0049(7)
P2 0.0326(9) 0.0440(11) 0.0405(10) -0.0077(8) 0.0053(8) 0.0050(8)
P3 0.0290(8) 0.0233(8) 0.0411(9) 0.0002(7) 0.0079(7) 0.0024(7)
P4 0.0391(10) 0.0275(10) 0.0676(13) 0.0130(8) 0.0048(9) 0.0015(8)
C1 0.037(3) 0.026(3) 0.040(4) 0.002(3) 0.008(3) 0.006(3)
C2 0.071(5) 0.037(4) 0.036(4) -0.002(3) 0.018(4) 0.009(4)
C3 0.073(5) 0.023(4) 0.060(5) 0.002(3) 0.018(4) 0.001(4)
C4 0.073(5) 0.035(4) 0.049(4) 0.013(3) 0.014(4) 0.005(4)
C5 0.063(5) 0.040(4) 0.044(4) 0.010(3) 0.025(4) 0.014(4)
C6 0.051(4) 0.030(4) 0.043(4) 0.002(3) 0.004(3) 0.010(3)
C7 0.056(4) 0.027(4) 0.036(4) -0.001(3) 0.015(3) -0.001(3)
C8 0.060(4) 0.026(4) 0.032(3) 0.003(3) 0.013(3) -0.008(3)
C9 0.055(4) 0.038(4) 0.034(4) 0.002(3) 0.001(3) -0.004(3)
C10 0.072(5) 0.041(5) 0.052(5) 0.003(4) 0.008(4) 0.006(4)
C11 0.053(5) 0.062(6) 0.064(5) -0.001(4) -0.007(4) -0.009(4)
C12 0.077(6) 0.038(4) 0.051(4) -0.009(4) 0.029(4) -0.003(4)
C13 0.102(7) 0.039(4) 0.055(5) -0.009(4) 0.039(5) 0.001(5)
C14 0.113(8) 0.037(4) 0.042(4) -0.003(4) 0.019(5) -0.017(5)
C15 0.082(6) 0.038(4) 0.036(4) 0.000(3) 0.008(4) -0.022(4)
C16 0.056(5) 0.072(6) 0.076(6) -0.025(5) 0.021(4) 0.022(5)
C17 0.071(7) 0.139(11) 0.116(9) -0.062(8) 0.038(6) -0.016(7)
C18 0.092(8) 0.079(8) 0.125(9) -0.006(7) 0.014(7) 0.039(6)
C19 0.034(4) 0.051(4) 0.043(4) -0.008(3) 0.008(3) 0.012(3)
C20 0.031(4) 0.054(5) 0.052(4) -0.011(4) 0.014(3) 0.008(3)
C21 0.049(5) 0.061(6) 0.074(6) 0.002(4) 0.025(4) 0.005(4)
C22 0.040(4) 0.081(7) 0.099(7) -0.015(6) 0.018(5) 0.022(5)
C23 0.052(5) 0.069(6) 0.091(7) 0.009(5) 0.020(5) 0.016(5)
C24 0.037(4) 0.057(5) 0.063(5) -0.003(4) 0.007(4) 0.014(4)
C25 0.057(5) 0.054(5) 0.071(5) 0.007(4) 0.016(4) 0.027(4)
C26 0.074(6) 0.090(7) 0.079(7) 0.027(5) 0.011(5) 0.046(6)
C27 0.092(7) 0.060(6) 0.121(9) -0.001(6) 0.036(7) 0.019(6)
C28 0.032(4) 0.063(5) 0.053(4) -0.004(4) 0.014(3) 0.004(4)
C29 0.049(5) 0.073(6) 0.065(5) 0.003(4) 0.020(4) -0.002(4)
C30 0.041(4) 0.071(6) 0.064(5) 0.004(4) 0.017(4) 0.002(4)
C31 0.036(4) 0.060(5) 0.057(5) -0.018(4) 0.009(3) -0.004(4)
C32 0.050(5) 0.079(6) 0.069(6) -0.010(5) 0.016(4) -0.005(5)
C33 0.054(5) 0.125(10) 0.073(6) -0.018(6) 0.010(5) -0.029(6)
C34 0.118(10) 0.077(8) 0.081(7) -0.028(6) 0.031(7) -0.045(7)
C35 0.066(6) 0.079(7) 0.092(7) -0.023(6) 0.025(6) -0.010(6)
C36 0.053(5) 0.053(5) 0.096(7) -0.015(5) 0.034(5) -0.011(4)
C37 0.043(4) 0.066(5) 0.049(4) -0.003(4) 0.001(3) 0.009(4)
C38 0.082(7) 0.096(7) 0.052(5) -0.004(5) 0.016(5) 0.016(6)
C39 0.125(10) 0.133(11) 0.053(6) 0.011(6) 0.028(6) 0.040(9)
C40 0.166(15) 0.154(14) 0.083(9) 0.012(9) -0.004(9) 0.030(12)
C41 0.036(3) 0.031(4) 0.042(4) -0.007(3) 0.014(3) -0.002(3)
C42 0.044(4) 0.030(4) 0.046(4) -0.003(3) 0.012(3) 0.004(3)
C43 0.053(4) 0.048(5) 0.038(4) -0.002(3) 0.007(3) 0.012(4)
C44 0.058(5) 0.053(5) 0.044(4) -0.022(4) 0.007(4) 0.002(4)
C46 0.053(4) 0.032(4) 0.047(4) -0.004(3) 0.019(3) 0.000(3)
C47 0.061(5) 0.031(4) 0.048(4) -0.015(3) 0.011(4) -0.007(4)
C48 0.054(4) 0.022(3) 0.038(4) 0.000(3) 0.012(3) -0.004(3)
C49 0.062(5) 0.024(3) 0.042(4) -0.002(3) 0.019(3) -0.004(3)
C50 0.078(6) 0.039(4) 0.048(4) -0.003(4) 0.025(4) -0.011(4)
C51 0.091(7) 0.033(4) 0.049(4) 0.008(3) 0.020(4) -0.013(4)
C52 0.076(6) 0.032(4) 0.057(5) 0.012(4) -0.001(4) -0.001(4)
C53 0.057(4) 0.026(4) 0.047(4) 0.008(3) 0.007(3) 0.002(3)
C54 0.048(4) 0.038(4) 0.077(6) 0.006(4) 0.004(4) 0.005(4)
C55 0.080(7) 0.059(6) 0.098(8) 0.012(5) -0.019(6) 0.009(5)
C56 0.079(7) 0.057(6) 0.122(9) 0.008(6) 0.042(6) 0.010(5)
C57 0.049(4) 0.030(4) 0.064(5) 0.004(3) 0.026(4) -0.002(3)
C58 0.057(5) 0.061(6) 0.090(7) 0.005(5) 0.021(5) -0.014(4)
C59 0.072(6) 0.047(5) 0.082(6) -0.003(4) 0.036(5) 0.006(4)
C60 0.033(3) 0.026(4) 0.058(4) 0.009(3) 0.015(3) 0.006(3)
C61 0.042(4) 0.027(4) 0.059(5) 0.004(3) 0.004(3) 0.008(3)
C62 0.047(4) 0.042(5) 0.072(5) 0.000(4) -0.002(4) 0.005(4)
C63 0.040(4) 0.047(5) 0.093(7) 0.003(5) 0.009(4) 0.013(4)
C64 0.046(4) 0.041(4) 0.079(6) 0.000(4) 0.024(4) 0.005(4)
C65 0.042(4) 0.032(4) 0.065(5) 0.007(4) 0.015(3) -0.002(3)
C66 0.051(4) 0.048(5) 0.058(5) -0.008(4) 0.020(4) 0.003(4)
C67 0.063(6) 0.097(8) 0.077(6) -0.015(5) 0.029(5) -0.001(5)
C68 0.063(5) 0.045(5) 0.107(7) -0.014(5) 0.018(5) 0.009(4)
C69 0.038(4) 0.042(4) 0.061(5) -0.002(4) -0.005(3) 0.004(3)
C70 0.059(5) 0.062(6) 0.062(5) -0.001(4) -0.001(4) 0.009(4)
C71 0.058(5) 0.053(5) 0.079(6) -0.004(5) -0.006(5) 0.002(4)
C72 0.035(4) 0.031(4) 0.075(5) 0.008(4) 0.011(4) 0.000(3)
C73 0.049(5) 0.046(5) 0.088(6) 0.009(4) 0.018(4) 0.007(4)
C74 0.039(4) 0.062(6) 0.100(7) 0.017(5) 0.011(4) -0.011(4)
C75 0.059(5) 0.035(5) 0.098(7) 0.007(4) 0.006(5) -0.013(4)
C76 0.057(5) 0.040(5) 0.090(7) 0.007(4) 0.006(5) -0.001(4)
C77 0.043(4) 0.036(4) 0.070(5) 0.007(4) 0.006(4) -0.002(4)
C78 0.085(6) 0.058(6) 0.060(5) 0.023(4) 0.011(5) -0.017(5)

loop_
_atom_type_symbol
_atom_type_description
_atom_type_scat_dispersion_real
_atom_type_scat_dispersion_imag
_atom_type_scat_source
C C 0.0033 0.0016 'International Tables Vol C Tables 4.2.6.8 and 6.1.1.4'
H H 0.0000 0.0000 'International Tables Vol C Tables 4.2.6.8 and 6.1.1.4'
N N 0.0061 0.0033 'International Tables Vol C Tables 4.2.6.8 and 6.1.1.4'
P P 0.1023 0.0942 'International Tables Vol C Tables 4.2.6.8 and 6.1.1.4'
Hg Hg -2.3894 9.2266 'International Tables Vol C Tables 4.2.6.8 and 6.1.1.4'

loop_
_geom_angle_atom_site_label_1
_geom_angle_atom_site_label_2
_geom_angle_atom_site_label_3
_geom_angle
_geom_angle_site_symmetry_1
_geom_angle_site_symmetry_3
_geom_angle_publ_flag
P3 Hg1 P1 176.51(5) . . ?
P3 Hg1 P2 119.58(5) . . ?
P1 Hg1 P2 62.85(5) . . ?
P3 Hg1 P4 61.73(5) . . ?
P1 Hg1 P4 120.38(5) . . ?
P2 Hg1 P4 110.27(5) . . ?
C19 N1 P2 125.3(4) . . ?
C19 N1 P1 120.6(4) . . ?
P2 N1 P1 113.9(3) . . ?
C7 N2 P1 142.1(5) . . ?
C60 N3 P3 122.3(4) . . ?
C60 N3 P4 123.5(4) . . ?
P3 N3 P4 114.3(3) . . ?
C48 N4 P3 144.3(5) . . ?
N2 P1 N1 105.4(3) . . ?
N2 P1 C1 111.5(3) . . ?
N1 P1 C1 108.7(3) . . ?
N2 P1 Hg1 129.0(2) . . ?
N1 P1 Hg1 96.88(18) . . ?
C1 P1 Hg1 103.4(2) . . ?
N1 P2 C31 107.8(3) . . ?
N1 P2 C37 107.1(3) . . ?
C31 P2 C37 98.6(4) . . ?
N1 P2 Hg1 80.46(18) . . ?
C31 P2 Hg1 119.2(3) . . ?
C37 P2 Hg1 137.6(3) . . ?
N4 P3 N3 106.3(3) . . ?
N4 P3 C41 112.1(3) . . ?
N3 P3 C41 108.2(3) . . ?
N4 P3 Hg1 128.4(2) . . ?
N3 P3 Hg1 97.47(18) . . ?
C41 P3 Hg1 102.5(2) . . ?
N3 P4 C78 103.5(3) . . ?
N3 P4 C72 109.2(3) . . ?
C78 P4 C72 100.2(4) . . ?
N3 P4 Hg1 78.24(17) . . ?
C78 P4 Hg1 143.5(3) . . ?
C72 P4 Hg1 113.8(3) . . ?
C2 C1 C6 117.4(6) . . ?
C2 C1 P1 120.6(5) . . ?
C6 C1 P1 121.7(5) . . ?
C3 C2 C1 121.1(6) . . ?
C3 C2 H2 119.4 . . ?
C1 C2 H2 119.4 . . ?
C4 C3 C2 119.4(7) . . ?
C4 C3 H3 120.3 . . ?
C2 C3 H3 120.3 . . ?
C5 C4 C3 120.6(7) . . ?
C5 C4 H4 119.7 . . ?
C3 C4 H4 119.7 . . ?
C6 C5 C4 119.9(7) . . ?
C6 C5 H5 120.1 . . ?
C4 C5 H5 120.1 . . ?
C5 C6 C1 121.6(7) . . ?
C5 C6 H6 119.2 . . ?
C1 C6 H6 119.2 . . ?
N2 C7 C12 117.8(6) . . ?
N2 C7 C8 123.3(6) . . ?
C12 C7 C8 118.9(6) . . ?
C15 C8 C7 119.9(7) . . ?
C15 C8 C9 119.7(7) . . ?
C7 C8 C9 120.4(6) . . ?
C11 C9 C8 114.7(6) . . ?
C11 C9 C10 110.9(6) . . ?
C8 C9 C10 109.7(6) . . ?
C11 C9 H9 107.1 . . ?
C8 C9 H9 107.1 . . ?
C10 C9 H9 107.1 . . ?
C9 C10 H10A 109.5 . . ?
C9 C10 H10B 109.5 . . ?
H10A C10 H10B 109.5 . . ?
C9 C10 H10C 109.5 . . ?
H10A C10 H10C 109.5 . . ?
H10B C10 H10C 109.5 . . ?
C9 C11 H11A 109.5 . . ?
C9 C11 H11B 109.5 . . ?
H11A C11 H11B 109.5 . . ?
C9 C11 H11C 109.5 . . ?
H11A C11 H11C 109.5 . . ?
H11B C11 H11C 109.5 . . ?
C13 C12 C7 118.1(8) . . ?
C13 C12 C16 120.3(7) . . ?
C7 C12 C16 121.5(7) . . ?
C14 C13 C12 122.6(8) . . ?
C14 C13 H13 118.7 . . ?
C12 C13 H13 118.7 . . ?
C15 C14 C13 119.4(8) . . ?
C15 C14 H14 120.3 . . ?
C13 C14 H14 120.3 . . ?
C8 C15 C14 121.2(8) . . ?
C8 C15 H15 119.4 . . ?
C14 C15 H15 119.4 . . ?
C12 C16 C17 111.0(8) . . ?
C12 C16 C18 109.0(8) . . ?
C17 C16 C18 112.2(8) . . ?
C12 C16 H16 108.2 . . ?
C17 C16 H16 108.2 . . ?
C18 C16 H16 108.2 . . ?
C16 C17 H17A 109.5 . . ?
C16 C17 H17B 109.5 . . ?
H17A C17 H17B 109.5 . . ?
C16 C17 H17C 109.5 . . ?
H17A C17 H17C 109.5 . . ?
H17B C17 H17C 109.5 . . ?
C16 C18 H18A 109.5 . . ?
C16 C18 H18B 109.5 . . ?
H18A C18 H18B 109.5 . . ?
C16 C18 H18C 109.5 . . ?
H18A C18 H18C 109.5 . . ?
H18B C18 H18C 109.5 . . ?
C24 C19 C20 123.2(6) . . ?
C24 C19 N1 120.0(6) . . ?
C20 C19 N1 116.8(6) . . ?
C21 C20 C19 116.7(7) . . ?
C21 C20 C28 117.8(7) . . ?
C19 C20 C28 125.5(6) . . ?
C20 C21 C22 120.3(8) . . ?
C20 C21 H21 119.8 . . ?
C22 C21 H21 119.8 . . ?
C23 C22 C21 121.7(8) . . ?
C23 C22 H22 119.2 . . ?
C21 C22 H22 119.2 . . ?
C22 C23 C24 119.8(9) . . ?
C22 C23 H23 120.1 . . ?
C24 C23 H23 120.1 . . ?
C23 C24 C19 118.2(8) . . ?
C23 C24 C25 116.6(7) . . ?
C19 C24 C25 125.2(6) . . ?
C24 C25 C27 112.0(8) . . ?
C24 C25 C26 113.1(8) . . ?
C27 C25 C26 110.4(8) . . ?
C24 C25 H25 107.0 . . ?
C27 C25 H25 107.0 . . ?
C26 C25 H25 107.0 . . ?
C25 C26 H26A 109.5 . . ?
C25 C26 H26B 109.5 . . ?
H26A C26 H26B 109.5 . . ?
C25 C26 H26C 109.5 . . ?
H26A C26 H26C 109.5 . . ?
H26B C26 H26C 109.5 . . ?
C25 C27 H27A 109.5 . . ?
C25 C27 H27B 109.5 . . ?
H27A C27 H27B 109.5 . . ?
C25 C27 H27C 109.5 . . ?
H27A C27 H27C 109.5 . . ?
H27B C27 H27C 109.5 . . ?
C29 C28 C20 112.3(6) . . ?
C29 C28 C30 109.0(6) . . ?
C20 C28 C30 113.7(6) . . ?
C29 C28 H28 107.2 . . ?
C20 C28 H28 107.2 . . ?
C30 C28 H28 107.2 . . ?
C28 C29 H29A 109.5 . . ?
C28 C29 H29B 109.5 . . ?
H29A C29 H29B 109.5 . . ?
C28 C29 H29C 109.5 . . ?
H29A C29 H29C 109.5 . . ?
H29B C29 H29C 109.5 . . ?
C28 C30 H30A 109.5 . . ?
C28 C30 H30B 109.5 . . ?
H30A C30 H30B 109.5 . . ?
C28 C30 H30C 109.5 . . ?
H30A C30 H30C 109.5 . . ?
H30B C30 H30C 109.5 . . ?
C36 C31 C32 117.7(8) . . ?
C36 C31 P2 117.9(6) . . ?
C32 C31 P2 122.5(7) . . ?
C33 C32 C31 119.0(10) . . ?
C33 C32 H32 120.5 . . ?
C31 C32 H32 120.5 . . ?
C32 C33 C34 119.3(10) . . ?
C32 C33 H33 120.3 . . ?
C34 C33 H33 120.3 . . ?
C35 C34 C33 120.5(10) . . ?
C35 C34 H34 119.8 . . ?
C33 C34 H34 119.8 . . ?
C34 C35 C36 120.2(11) . . ?
C34 C35 H35 119.9 . . ?
C36 C35 H35 119.9 . . ?
C35 C36 C31 123.0(9) . . ?
C35 C36 H36 118.5 . . ?
C31 C36 H36 118.5 . . ?
C38 C37 P2 113.9(6) . . ?
C38 C37 H37A 108.8 . . ?
P2 C37 H37A 108.8 . . ?
C38 C37 H37B 108.8 . . ?
P2 C37 H37B 108.8 . . ?
H37A C37 H37B 107.7 . . ?
C37 C38 C39 113.3(9) . . ?
C37 C38 H38A 108.9 . . ?
C39 C38 H38A 108.9 . . ?
C37 C38 H38B 108.9 . . ?
C39 C38 H38B 108.9 . . ?
H38A C38 H38B 107.7 . . ?
C40 C39 C38 114.4(10) . . ?
C40 C39 H39A 108.7 . . ?
C38 C39 H39A 108.7 . . ?
C40 C39 H39B 108.7 . . ?
C38 C39 H39B 108.7 . . ?
H39A C39 H39B 107.6 . . ?
C39 C40 H40A 109.5 . . ?
C39 C40 H40B 109.5 . . ?
H40A C40 H40B 109.5 . . ?
C39 C40 H40C 109.5 . . ?
H40A C40 H40C 109.5 . . ?
H40B C40 H40C 109.5 . . ?
C46 C41 C42 118.5(6) . . ?
C46 C41 P3 119.3(5) . . ?
C42 C41 P3 122.0(5) . . ?
C43 C42 C41 120.9(7) . . ?
C43 C42 H42 119.6 . . ?
C41 C42 H42 119.6 . . ?
C42 C43 C44 119.7(7) . . ?
C42 C43 H43 120.1 . . ?
C44 C43 H43 120.1 . . ?
C47 C44 C43 119.9(7) . . ?
C47 C44 H44 120.1 . . ?
C43 C44 H44 120.1 . . ?
C47 C46 C41 120.5(7) . . ?
C47 C46 H46 119.7 . . ?
C41 C46 H46 119.7 . . ?
C46 C47 C44 120.5(7) . . ?
C46 C47 H47 119.8 . . ?
C44 C47 H47 119.8 . . ?
N4 C48 C53 117.5(6) . . ?
N4 C48 C49 124.2(6) . . ?
C53 C48 C49 118.3(6) . . ?
C50 C49 C48 119.5(7) . . ?
C50 C49 C57 118.1(7) . . ?
C48 C49 C57 122.3(6) . . ?
C51 C50 C49 121.5(8) . . ?
C51 C50 H50 119.2 . . ?
C49 C50 H50 119.3 . . ?
C52 C51 C50 118.7(7) . . ?
C52 C51 H51 120.6 . . ?
C50 C51 H51 120.6 . . ?
C51 C52 C53 122.5(8) . . ?
C51 C52 H52 118.8 . . ?
C53 C52 H52 118.8 . . ?
C52 C53 C48 119.6(7) . . ?
C52 C53 C54 118.9(7) . . ?
C48 C53 C54 121.5(6) . . ?
C53 C54 C55 114.0(8) . . ?
C53 C54 C56 111.1(7) . . ?
C55 C54 C56 106.6(7) . . ?
C53 C54 H54 108.3 . . ?
C55 C54 H54 108.3 . . ?
C56 C54 H54 108.3 . . ?
C54 C55 H55A 109.5 . . ?
C54 C55 H55B 109.5 . . ?
H55A C55 H55B 109.5 . . ?
C54 C55 H55C 109.5 . . ?
H55A C55 H55C 109.5 . . ?
H55B C55 H55C 109.5 . . ?
C54 C56 H56A 109.5 . . ?
C54 C56 H56B 109.5 . . ?
H56A C56 H56B 109.5 . . ?
C54 C56 H56C 109.5 . . ?
H56A C56 H56C 109.5 . . ?
H56B C56 H56C 109.5 . . ?
C58 C57 C59 111.1(6) . . ?
C58 C57 C49 114.6(6) . . ?
C59 C57 C49 110.4(7) . . ?
C58 C57 H57 106.8 . . ?
C59 C57 H57 106.8 . . ?
C49 C57 H57 106.8 . . ?
C57 C58 H58A 109.5 . . ?
C57 C58 H58B 109.5 . . ?
H58A C58 H58B 109.5 . . ?
C57 C58 H58C 109.5 . . ?
H58A C58 H58C 109.5 . . ?
H58B C58 H58C 109.5 . . ?
C57 C59 H59A 109.5 . . ?
C57 C59 H59B 109.5 . . ?
H59A C59 H59B 109.5 . . ?
C57 C59 H59C 109.5 . . ?
H59A C59 H59C 109.5 . . ?
H59B C59 H59C 109.5 . . ?
C61 C60 C65 121.0(6) . . ?
C61 C60 N3 119.2(6) . . ?
C65 C60 N3 119.8(6) . . ?
C62 C61 C60 117.9(7) . . ?
C62 C61 C69 118.2(7) . . ?
C60 C61 C69 123.9(6) . . ?
C63 C62 C61 121.5(8) . . ?
C63 C62 H62 119.2 . . ?
C61 C62 H62 119.2 . . ?
C62 C63 C64 121.2(7) . . ?
C62 C63 H63 119.4 . . ?
C64 C63 H63 119.4 . . ?
C63 C64 C65 120.3(7) . . ?
C63 C64 H64 119.8 . . ?
C65 C64 H64 119.8 . . ?
C64 C65 C60 118.0(7) . . ?
C64 C65 C66 118.6(7) . . ?
C60 C65 C66 123.4(6) . . ?
C65 C66 C67 114.0(7) . . ?
C65 C66 C68 110.5(7) . . ?
C67 C66 C68 109.2(7) . . ?
C65 C66 H66 107.6 . . ?
C67 C66 H66 107.6 . . ?
C68 C66 H66 107.6 . . ?
C66 C67 H67A 109.5 . . ?
C66 C67 H67B 109.5 . . ?
H67A C67 H67B 109.5 . . ?
C66 C67 H67C 109.5 . . ?
H67A C67 H67C 109.5 . . ?
H67B C67 H67C 109.5 . . ?
C66 C68 H68A 109.5 . . ?
C66 C68 H68B 109.5 . . ?
H68A C68 H68B 109.5 . . ?
C66 C68 H68C 109.5 . . ?
H68A C68 H68C 109.5 . . ?
H68B C68 H68C 109.5 . . ?
C70 C69 C61 110.3(6) . . ?
C70 C69 C71 109.9(7) . . ?
C61 C69 C71 111.9(6) . . ?
C70 C69 H69 108.2 . . ?
C61 C69 H69 108.2 . . ?
C71 C69 H69 108.2 . . ?
C69 C70 H70A 109.5 . . ?
C69 C70 H70B 109.5 . . ?
H70A C70 H70B 109.5 . . ?
C69 C70 H70C 109.5 . . ?
H70A C70 H70C 109.5 . . ?
H70B C70 H70C 109.5 . . ?
C69 C71 H71A 109.5 . . ?
C69 C71 H71B 109.5 . . ?
H71A C71 H71B 109.5 . . ?
C69 C71 H71C 109.5 . . ?
H71A C71 H71C 109.5 . . ?
H71B C71 H71C 109.5 . . ?
C77 C72 C73 118.1(7) . . ?
C77 C72 P4 116.5(5) . . ?
C73 C72 P4 124.5(6) . . ?
C72 C73 C74 120.2(8) . . ?
C72 C73 H73 119.9 . . ?
C74 C73 H73 119.9 . . ?
C75 C74 C73 120.5(8) . . ?
C75 C74 H74 119.8 . . ?
C73 C74 H74 119.8 . . ?
C74 C75 C76 119.7(8) . . ?
C74 C75 H75 120.1 . . ?
C76 C75 H75 120.1 . . ?
C77 C76 C75 119.4(8) . . ?
C77 C76 H76 120.3 . . ?
C75 C76 H76 120.3 . . ?
C76 C77 C72 122.0(7) . . ?
C76 C77 H77 119.0 . . ?
C72 C77 H77 119.0 . . ?
C79 C78 P4 120.5(8) . . ?
C79A C78 P4 92.6(15) . . ?
C79 C78 H78A 107.2 . . ?
C79A C78 H78A 127.9 . . ?
P4 C78 H78A 107.2 . . ?
C79 C78 H78B 107.2 . . ?
C79A C78 H78B 112.4 . . ?
P4 C78 H78B 107.2 . . ?
H78A C78 H78B 106.8 . . ?
C80 C79 C78 106.5(11) . . ?
C80 C79 H79A 110.4 . . ?
C78 C79 H79A 110.4 . . ?
C80 C79 H79B 110.4 . . ?
C78 C79 H79B 110.4 . . ?
H79A C79 H79B 108.6 . . ?
C79 C80 C81 102.2(14) . . ?
C79 C80 H80A 111.3 . . ?
C81 C80 H80A 111.3 . . ?
C79 C80 H80B 111.3 . . ?
C81 C80 H80B 111.3 . . ?
H80A C80 H80B 109.2 . . ?
C80 C81 H81A 109.5 . . ?
C80 C81 H81B 109.5 . . ?
H81A C81 H81B 109.5 . . ?
C80 C81 H81C 109.5 . . ?
H81A C81 H81C 109.5 . . ?
H81B C81 H81C 109.5 . . ?
C80A C79A C78 103(2) . . ?
C80A C79A H79C 111.2 . . ?
C78 C79A H79C 111.1 . . ?
C80A C79A H79D 111.1 . . ?
C78 C79A H79D 111.1 . . ?
H79C C79A H79D 109.1 . . ?
C79A C80A C81A 90(2) . . ?
C79A C80A H80C 113.7 . . ?
C81A C80A H80C 113.7 . . ?
C79A C80A H80D 113.7 . . ?
C81A C80A H80D 113.7 . . ?
H80C C80A H80D 111.0 . . ?
C80A C81A H81D 109.5 . . ?
C80A C81A H81E 109.5 . . ?
H81D C81A H81E 109.5 . . ?
C80A C81A H81F 109.5 . . ?
H81D C81A H81F 109.5 . . ?
H81E C81A H81F 109.5 . . ?
C92 C93 C94 117.6(16) . . ?
C92 C93 H93A 107.9 . . ?
C94 C93 H93A 107.9 . . ?
C92 C93 H93B 107.9 . . ?
C94 C93 H93B 107.9 . . ?
H93A C93 H93B 107.2 . . ?
C93 C92 C91 116.4(18) . . ?
C93 C92 H92A 108.2 . . ?
C91 C92 H92A 108.2 . . ?
C93 C92 H92B 108.2 . . ?
C91 C92 H92B 108.2 . . ?
H92A C92 H92B 107.3 . . ?
C90 C91 C92 112.3(15) . . ?
C90 C91 H91A 109.1 . . ?
C92 C91 H91A 109.1 . . ?
C90 C91 H91B 109.1 . . ?
C92 C91 H91B 109.1 . . ?
H91A C91 H91B 107.9 . . ?
C94 C95 H95A 109.5 . . ?
C94 C95 H95B 109.5 . . ?
H95A C95 H95B 109.5 . . ?
C94 C95 H95C 109.5 . . ?
H95A C95 H95C 109.5 . . ?
H95B C95 H95C 109.5 . . ?
C93 C94 C95 124.2(17) . . ?
C93 C94 H94A 106.3 . . ?
C95 C94 H94A 106.3 . . ?
C93 C94 H94B 106.3 . . ?
C95 C94 H94B 106.3 . . ?
H94A C94 H94B 106.4 . . ?
C92A C91A H91C 106.7 . . ?
C92A C91A H91D 106.7 . . ?
H91C C91A H91D 106.6 . . ?
C91A C92A C93A 114(3) . . ?
C91A C92A H92C 108.8 . . ?
C93A C92A H92C 108.8 . . ?
C91A C92A H92D 108.8 . . ?
C93A C92A H92D 108.8 . . ?
H92C C92A H92D 107.7 . . ?
C92A C93A C94A 105(3) . . ?
C92A C93A H93C 110.7 . . ?
C94A C93A H93C 110.7 . . ?
C92A C93A H93D 110.7 . . ?
C94A C93A H93D 110.7 . . ?
H93C C93A H93D 108.8 . . ?
C93A C94A H94C 111.6 . . ?
C93A C94A H94D 111.6 . . ?
H94C C94A H94D 109.4 . . ?

loop_
_geom_bond_atom_site_label_1
_geom_bond_atom_site_label_2
_geom_bond_distance
_geom_bond_site_symmetry_2
_geom_bond_publ_flag
Hg1 P3 2.4922(16) . ?
Hg1 P1 2.5001(16) . ?
Hg1 P2 3.008(2) . ?
Hg1 P4 3.083(2) . ?
N1 C19 1.452(8) . ?
N1 P2 1.728(5) . ?
N1 P1 1.738(5) . ?
N2 C7 1.387(8) . ?
N2 P1 1.556(5) . ?
N3 C60 1.448(8) . ?
N3 P3 1.729(5) . ?
N3 P4 1.729(5) . ?
N4 C48 1.395(8) . ?
N4 P3 1.557(6) . ?
P1 C1 1.837(7) . ?
P2 C31 1.825(8) . ?
P2 C37 1.841(8) . ?
P3 C41 1.844(7) . ?
P4 C78 1.816(9) . ?
P4 C72 1.823(7) . ?
C1 C2 1.392(10) . ?
C1 C6 1.410(9) . ?
C2 C3 1.389(10) . ?
C2 H2 0.9300 . ?
C3 C4 1.382(10) . ?
C3 H3 0.9300 . ?
C4 C5 1.377(10) . ?
C4 H4 0.9300 . ?
C5 C6 1.362(10) . ?
C5 H5 0.9300 . ?
C6 H6 0.9300 . ?
C7 C12 1.430(10) . ?
C7 C8 1.438(10) . ?
C8 C15 1.384(9) . ?
C8 C9 1.511(10) . ?
C9 C11 1.511(10) . ?
C9 C10 1.536(10) . ?
C9 H9 0.9800 . ?
C10 H10A 0.9600 . ?
C10 H10B 0.9600 . ?
C10 H10C 0.9600 . ?
C11 H11A 0.9600 . ?
C11 H11B 0.9600 . ?
C11 H11C 0.9600 . ?
C12 C13 1.396(11) . ?
C12 C16 1.491(12) . ?
C13 C14 1.388(13) . ?
C13 H13 0.9300 . ?
C14 C15 1.385(12) . ?
C14 H14 0.9300 . ?
C15 H15 0.9300 . ?
C16 C17 1.518(13) . ?
C16 C18 1.544(14) . ?
C16 H16 0.9800 . ?
C17 H17A 0.9600 . ?
C17 H17B 0.9600 . ?
C17 H17C 0.9600 . ?
C18 H18A 0.9600 . ?
C18 H18B 0.9600 . ?
C18 H18C 0.9600 . ?
C19 C24 1.385(10) . ?
C19 C20 1.393(10) . ?
C20 C21 1.381(10) . ?
C20 C28 1.513(10) . ?
C21 C22 1.392(12) . ?
C21 H21 0.9300 . ?
C22 C23 1.356(13) . ?
C22 H22 0.9300 . ?
C23 C24 1.381(11) . ?
C23 H23 0.9300 . ?
C24 C25 1.519(12) . ?
C25 C27 1.522(13) . ?
C25 C26 1.551(12) . ?
C25 H25 0.9800 . ?
C26 H26A 0.9600 . ?
C26 H26B 0.9600 . ?
C26 H26C 0.9600 . ?
C27 H27A 0.9600 . ?
C27 H27B 0.9600 . ?
C27 H27C 0.9600 . ?
C28 C29 1.511(11) . ?
C28 C30 1.515(11) . ?
C28 H28 0.9800 . ?
C29 H29A 0.9600 . ?
C29 H29B 0.9600 . ?
C29 H29C 0.9600 . ?
C30 H30A 0.9600 . ?
C30 H30B 0.9600 . ?
C30 H30C 0.9600 . ?
C31 C36 1.361(11) . ?
C31 C32 1.411(11) . ?
C32 C33 1.372(13) . ?
C32 H32 0.9300 . ?
C33 C34 1.422(16) . ?
C33 H33 0.9300 . ?
C34 C35 1.309(15) . ?
C34 H34 0.9300 . ?
C35 C36 1.352(13) . ?
C35 H35 0.9300 . ?
C36 H36 0.9300 . ?
C37 C38 1.490(11) . ?
C37 H37A 0.9700 . ?
C37 H37B 0.9700 . ?
C38 C39 1.536(13) . ?
C38 H38A 0.9700 . ?
C38 H38B 0.9700 . ?
C39 C40 1.452(16) . ?
C39 H39A 0.9700 . ?
C39 H39B 0.9700 . ?
C40 H40A 0.9600 . ?
C40 H40B 0.9600 . ?
C40 H40C 0.9600 . ?
C41 C46 1.401(9) . ?
C41 C42 1.403(9) . ?
C42 C43 1.371(10) . ?
C42 H42 0.9300 . ?
C43 C44 1.403(10) . ?
C43 H43 0.9300 . ?
C44 C47 1.380(11) . ?
C44 H44 0.9300 . ?
C46 C47 1.375(10) . ?
C46 H46 0.9300 . ?
C47 H47 0.9300 . ?
C48 C53 1.418(9) . ?
C48 C49 1.419(10) . ?
C49 C50 1.395(10) . ?
C49 C57 1.537(10) . ?
C50 C51 1.384(11) . ?
C50 H50 0.9300 . ?
C51 C52 1.370(12) . ?
C51 H51 0.9300 . ?
C52 C53 1.380(10) . ?
C52 H52 0.9300 . ?
C53 C54 1.515(10) . ?
C54 C55 1.519(12) . ?
C54 C56 1.520(12) . ?
C54 H54 0.9800 . ?
C55 H55A 0.9600 . ?
C55 H55B 0.9600 . ?
C55 H55C 0.9600 . ?
C56 H56A 0.9600 . ?
C56 H56B 0.9600 . ?
C56 H56C 0.9600 . ?
C57 C58 1.523(10) . ?
C57 C59 1.525(10) . ?
C57 H57 0.9800 . ?
C58 H58A 0.9600 . ?
C58 H58B 0.9600 . ?
C58 H58C 0.9600 . ?
C59 H59A 0.9600 . ?
C59 H59B 0.9600 . ?
C59 H59C 0.9600 . ?
C60 C61 1.397(10) . ?
C60 C65 1.418(10) . ?
C61 C62 1.386(10) . ?
C61 C69 1.523(10) . ?
C62 C63 1.364(11) . ?
C62 H62 0.9300 . ?
C63 C64 1.364(12) . ?
C63 H63 0.9300 . ?
C64 C65 1.398(10) . ?
C64 H64 0.9300 . ?
C65 C66 1.518(11) . ?
C66 C67 1.527(11) . ?
C66 C68 1.531(11) . ?
C66 H66 0.9800 . ?
C67 H67A 0.9600 . ?
C67 H67B 0.9600 . ?
C67 H67C 0.9600 . ?
C68 H68A 0.9600 . ?
C68 H68B 0.9600 . ?
C68 H68C 0.9600 . ?
C69 C70 1.522(11) . ?
C69 C71 1.525(11) . ?
C69 H69 0.9800 . ?
C70 H70A 0.9600 . ?
C70 H70B 0.9600 . ?
C70 H70C 0.9600 . ?
C71 H71A 0.9600 . ?
C71 H71B 0.9600 . ?
C71 H71C 0.9600 . ?
C72 C77 1.388(10) . ?
C72 C73 1.390(10) . ?
C73 C74 1.400(12) . ?
C73 H73 0.9300 . ?
C74 C75 1.374(13) . ?
C74 H74 0.9300 . ?
C75 C76 1.391(12) . ?
C75 H75 0.9300 . ?
C76 C77 1.378(11) . ?
C76 H76 0.9300 . ?
C77 H77 0.9300 . ?
C78 C79 1.556(14) . ?
C78 C79A 1.60(3) . ?
C78 H78A 0.9700 . ?
C78 H78B 0.9700 . ?
C79 C80 1.546(19) . ?
C79 H79A 0.9700 . ?
C79 H79B 0.9700 . ?
C80 C81 1.56(2) . ?
C80 H80A 0.9700 . ?
C80 H80B 0.9700 . ?
C81 H81A 0.9600 . ?
C81 H81B 0.9600 . ?
C81 H81C 0.9600 . ?
C79A C80A 1.59(3) . ?
C79A H79C 0.9700 . ?
C79A H79D 0.9700 . ?
C80A C81A 1.66(3) . ?
C80A H80C 0.9700 . ?
C80A H80D 0.9700 . ?
C81A H81D 0.9600 . ?
C81A H81E 0.9600 . ?
C81A H81F 0.9600 . ?
C93 C92 1.398(19) . ?
C93 C94 1.46(2) . ?
C93 H93A 0.9700 . ?
C93 H93B 0.9700 . ?
C92 C91 1.45(2) . ?
C92 H92A 0.9700 . ?
C92 H92B 0.9700 . ?
C90 C91 1.384(17) . ?
C90 H90A 0.9600 . ?
C90 H90B 0.9600 . ?
C90 H90C 0.9600 . ?
C91 H91A 0.9700 . ?
C91 H91B 0.9700 . ?
C95 C94 1.50(2) . ?
C95 H95A 0.9600 . ?
C95 H95B 0.9600 . ?
C95 H95C 0.9600 . ?
C94 H94A 0.9700 . ?
C94 H94B 0.9700 . ?
C91A C92A 1.44(3) . ?
C91A H91C 0.9700 . ?
C91A H91D 0.9700 . ?
C92A C93A 1.46(3) . ?
C92A H92C 0.9700 . ?
C92A H92D 0.9700 . ?
C93A C94A 1.59(3) . ?
C93A H93C 0.9700 . ?
C93A H93D 0.9700 . ?
C94A H94C 0.9700 . ?
C94A H94D 0.9700 . ?
